data_1521093
loop_
_publ_author_name
'Green, M.A.'
'Prassides, K.'
'Day, P.'
'Neumann, D.A.'

_publ_section_title
;
 Structure of the n=2 and n=infinity member of the Ruddlesden-Popper
 series, Srn+1 Snn O3n+1
;
_journal_name_full 'International Journal of Inorganic Materials'
_journal_page_first 35
_journal_page_last 41
_journal_volume 2
_journal_year 2000
_chemical_formula_sum 'O3 Sn Sr'
_chemical_name_systematic 'Sr Sn O3'
_space_group_IT_number 62
_symmetry_space_group_name_Hall '-P 2c 2ab'
_symmetry_space_group_name_H-M 'P b n m'
_cell_angle_alpha 90
_cell_angle_beta 90
_cell_angle_gamma 90
_cell_formula_units_Z 4
_cell_length_a 5.69857
_cell_length_b 5.69744
_cell_length_c 8.05187
_cell_volume 261.422
_citation_journal_id_ASTM IJIMCR
_cod_data_source_file Green_IJIMCR_2000_1687.cif
_cod_data_source_block O3Sn1Sr1
_cod_original_cell_volume 261.4222
_cod_original_sg_symbol_Hall '-P 2ac 2n (z,x,y)'
_cod_original_formula_sum 'O3 Sn1 Sr1'
_cod_database_code 1521093

loop_
_symmetry_equiv_pos_as_xyz
x,y,z
x+1/2,-y+1/2,-z
-x+1/2,y+1/2,-z+1/2
-x,-y,z+1/2
-x,-y,-z
-x-1/2,y-1/2,z
x-1/2,-y-1/2,z-1/2
x,y,-z-1/2

loop_
_atom_site_label
_atom_site_type_symbol
_atom_site_fract_x
_atom_site_fract_y
_atom_site_fract_z
_atom_site_occupancy
_atom_site_U_iso_or_equiv
O2 O-2 0.7154 0.2825 0.0342 1 0.0
Sn1 Sn+4 0 0.5 0 1 0.0
Sr1 Sr+2 -0.0038 0.00241 0.25 1 0.0
O1 O-2 0.0666 0.4891 0.25 1 0.0
